data_4116416
loop_
_publ_author_name
'Diego J. C\'ardenas'
'Jean-Paul Collin'
'Pablo Gavi\~na'
'Jean-Pierre Sauvage'
'Andr\'e De Cian'
'Jean Fischer'
'Nicola Armaroli'
'Lucia Flamigni'
'Veronica Vicinelli'
'Vincenzo Balzani'

_publ_contact_author_email fischer@chimie.u-strasbg.fr
_publ_contact_author_fax '+33 (0)3 88 41 53 63'
_publ_contact_author_name
;
Fischer Jean for this file
;
_publ_contact_author_phone '+33 (0)3 88 41 60 58'
_publ_section_title
;
 Synthesis, X-ray Structure, and Electrochemical and Excited-State
 Properties of Multicomponent Complexes Made of a [Ru(Tpy)2]2+ Unit
 Covalently Linked to a [2]-Catenate Moiety. Controlling the
 Energy-Transfer Direction by Changing the Catenate Metal Ion
;
_journal_name_full 'Journal of the American Chemical Society'
_journal_page_first 5481
_journal_page_last 5488
_journal_paper_doi 10.1021/ja990036v
_journal_volume 121
_journal_year 1999
_chemical_formula_moiety 'C96 H84 N10 O8 Cu Ru.3PF6.3CH3OH.H2O'
_chemical_formula_sum 'C103 H104 Cu F18 N12 O12 P3 Ru'
_chemical_formula_weight 2301.55
_chemical_name_systematic ' ?'
_space_group_IT_number 2
_symmetry_cell_setting triclinic
_symmetry_space_group_name_Hall '-P 1'
_symmetry_space_group_name_H-M 'P -1'
_cell_angle_alpha 92.90(2)
_cell_angle_beta 95.00(2)
_cell_angle_gamma 91.86(2)
_cell_formula_units_Z 2
_cell_length_a 17.174(5)
_cell_length_b 24.252(7)
_cell_length_c 13.223(4)
_cell_measurement_reflns_used 24
_cell_measurement_temperature 173
_cell_measurement_theta_max 21.4
_cell_measurement_theta_min 19.6
_cell_volume 5476(3)
_computing_cell_refinement CAD4_(Enraf-Nonius,_1994)
_computing_data_collection 'Philips/PW1100/16 software 1976'
_computing_data_reduction 'pwredu, local program'
_computing_publication_material BTABLE_PTABLE_CIF_IN_MolEN_(Fair,_1990)
_computing_structure_refinement LSFM_MolEN_(Fair,_1990)
_computing_structure_solution direct_methods_(SIR,_Burla_et_al.,_1989)
_diffrn_ambient_temperature 173
_diffrn_measurement_device_type Philips_PW1100
_diffrn_measurement_method \q/2\q
_diffrn_radiation_monochromator graphite
_diffrn_radiation_type Cu-K\a
_diffrn_radiation_wavelength 1.54184
_diffrn_reflns_av_R_equivalents 0
_diffrn_reflns_av_sigmaI/netI 0.333
_diffrn_reflns_limit_h_max 17
_diffrn_reflns_limit_h_min -18
_diffrn_reflns_limit_k_max 25
_diffrn_reflns_limit_k_min -25
_diffrn_reflns_limit_l_max 13
_diffrn_reflns_limit_l_min 0
_diffrn_reflns_number 13282
_diffrn_reflns_theta_max 54.07
_diffrn_reflns_theta_min 3.0
_diffrn_source xray_tube
_diffrn_standards_decay_% 0
_diffrn_standards_interval_time 60
_diffrn_standards_number 3
_exptl_absorpt_coefficient_mu 2.594
_exptl_absorpt_correction_T_max 1.0000
_exptl_absorpt_correction_T_min 0.5301
_exptl_absorpt_correction_type refdelf_(Walker_&_Stuart,_1983)
_exptl_crystal_colour 'dark red'
_exptl_crystal_density_diffrn 1.40
_exptl_crystal_density_method none
_exptl_crystal_description prism
_exptl_crystal_F_000 2364
_exptl_crystal_size_max 0.40
_exptl_crystal_size_mid 0.40
_exptl_crystal_size_min 0.30
_refine_diff_density_max 1.382
_refine_diff_density_min -0.172
_refine_ls_abs_structure_details ' ?'
_refine_ls_extinction_method none
_refine_ls_goodness_of_fit_all 1.883
_refine_ls_goodness_of_fit_ref 1.533
_refine_ls_hydrogen_treatment noref
_refine_ls_matrix_type full
_refine_ls_number_constraints 0
_refine_ls_number_parameters 1301
_refine_ls_number_reflns 8946
_refine_ls_number_restraints 0
_refine_ls_R_factor_all 0.122
_refine_ls_R_factor_gt 0.084
_refine_ls_shift/esd_mean 0.007
_refine_ls_shift/su_max 0.064
_refine_ls_structure_factor_coef F
_refine_ls_weighting_details 'w = 4Fo^2^/(\s^2^(Fo^2^)+0.0025 Fo^4^)+5.0'
_refine_ls_weighting_scheme calc
_refine_ls_wR_factor_all 0.147
_refine_ls_wR_factor_ref 0.121
_reflns_number_gt 8946
_reflns_number_total 13282
_reflns_threshold_expression >3.0\s(I)
_cod_data_source_file ja990036v_2.cif
_cod_data_source_block st945
_cod_depositor_comments
;
The following automatic conversions were performed:

'_refine_ls_weighting_scheme' value '4Fo^2^/(\s^2^(Fo^2^)+0.0025
Fo^4^)+5.0' was changed to 'calc'. New tag
'_refine_ls_weighting_details' was created. The value of the new tag
was set to 'w = 4Fo^2^/(\s^2^(Fo^2^)+0.0025 Fo^4^)+5.0'.

Automatic conversion script
Id: cif_fix_values 3143 2015-03-26 13:38:13Z robertas 
;
_cod_original_cell_volume 5475(5)
_cod_database_code 4116416

loop_
_symmetry_equiv_pos_as_xyz
x,y,z
-x,-y,-z

loop_
_atom_site_label
_atom_site_fract_x
_atom_site_fract_y
_atom_site_fract_z
_atom_site_U_iso_or_equiv
_atom_site_adp_type
_atom_site_calc_flag
_atom_site_calc_attached_atom
_atom_site_type_symbol
RU 0.73374(5) 0.05763(3) 0.35244(6) 0.0353(4) Uani ? ? Ru
CU 0.76369(9) 0.48555(6) 0.4660(1) 0.0441(9) Uani ? ? Cu
C1 0.5787(7) -0.0882(5) 0.588(1) 0.062(8) Uani ? ? C
C2 0.5765(7) -0.0576(4) 0.4913(9) 0.048(6) Uani ? ? C
C3 0.6418(6) -0.0246(4) 0.4709(8) 0.043(6) Uani ? ? C
N1 0.6446(5) 0.0044(3) 0.3896(7) 0.041(5) Uani ? ? N
C4 0.5806(6) 0.0030(5) 0.3193(9) 0.046(6) Uani ? ? C
C5 0.5146(6) -0.0299(5) 0.336(1) 0.052(7) Uani ? ? C
C6 0.5138(7) -0.0593(5) 0.4218(9) 0.052(7) Uani ? ? C
C7 0.5865(7) 0.0379(5) 0.2329(8) 0.047(6) Uani ? ? C
N2 0.6553(5) 0.0674(3) 0.2385(6) 0.035(4) Uani ? ? N
C8 0.6718(6) 0.1023(5) 0.1648(9) 0.048(6) Uani ? ? C
C9 0.6183(8) 0.1083(6) 0.082(1) 0.064(8) Uani ? ? C
C10 0.5482(8) 0.0791(6) 0.077(1) 0.068(8) Uani ? ? C
C11 0.5303(7) 0.0435(6) 0.153(1) 0.063(8) Uani ? ? C
C12 0.7506(6) 0.1276(5) 0.1834(8) 0.046(6) Uani ? ? C
N3 0.7914(5) 0.1136(3) 0.2703(6) 0.037(4) Uani ? ? N
C13 0.8643(6) 0.1356(4) 0.2901(8) 0.041(6) Uani ? ? C
C14 0.9026(7) 0.1688(5) 0.2260(9) 0.052(7) Uani ? ? C
C15 0.8593(8) 0.1815(6) 0.138(1) 0.070(8) Uani ? ? C
C16 0.7828(8) 0.1613(6) 0.1170(9) 0.059(7) Uani ? ? C
C17 0.9881(7) 0.1858(5) 0.251(1) 0.062(7) Uani ? ? C
C18 1.0135(8) 0.2431(5) 0.219(1) 0.064(8) Uani ? ? C
C19 0.9819(7) 0.2889(5) 0.284(1) 0.060(7) Uani ? ? C
O1 0.9938(5) 0.3392(3) 0.2320(6) 0.067(5) Uani ? ? O
C20 0.9712(7) 0.3875(5) 0.276(1) 0.053(7) Uani ? ? C
C21 0.9510(6) 0.3942(5) 0.3748(9) 0.051(6) Uani ? ? C
C22 0.9303(6) 0.4452(4) 0.4118(9) 0.047(6) Uani ? ? C
C23 0.9305(6) 0.4907(5) 0.3509(9) 0.049(6) Uani ? ? C
C24 0.9525(7) 0.4842(5) 0.2541(9) 0.056(7) Uani ? ? C
C25 0.9734(7) 0.4336(5) 0.216(1) 0.063(8) Uani ? ? C
C26 0.9063(6) 0.5452(5) 0.3878(9) 0.047(6) Uani ? ? C
C27 0.9468(7) 0.5948(5) 0.367(1) 0.060(7) Uani ? ? C
C28 0.9258(8) 0.6440(5) 0.409(1) 0.060(8) Uani ? ? C
C29 0.8623(7) 0.6471(5) 0.4682(9) 0.053(7) Uani ? ? C
C30 0.8191(7) 0.5964(4) 0.4796(9) 0.046(6) Uani ? ? C
N4 0.8421(5) 0.5470(3) 0.4429(7) 0.043(5) Uani ? ? N
C31 0.8376(8) 0.6961(5) 0.517(1) 0.059(8) Uani ? ? C
C32 0.7754(8) 0.6960(5) 0.572(1) 0.060(8) Uani ? ? C
C33 0.7311(7) 0.6470(5) 0.5818(9) 0.052(7) Uani ? ? C
C34 0.6640(7) 0.6450(5) 0.635(1) 0.057(7) Uani ? ? C
C35 0.6225(7) 0.5966(5) 0.637(1) 0.056(7) Uani ? ? C
C36 0.6441(6) 0.5480(4) 0.5848(8) 0.045(6) Uani ? ? C
N5 0.7074(5) 0.5487(3) 0.5333(7) 0.044(5) Uani ? ? N
C37 0.7513(7) 0.5975(4) 0.5319(9) 0.047(6) Uani ? ? C
C38 0.5981(6) 0.4964(4) 0.5890(8) 0.044(6) Uani ? ? C
C39 0.5924(6) 0.4555(5) 0.5106(8) 0.045(6) Uani ? ? C
C40 0.5527(6) 0.4055(4) 0.5168(8) 0.043(6) Uani ? ? C
C41 0.5158(6) 0.3957(4) 0.6032(9) 0.046(6) Uani ? ? C
C42 0.5198(7) 0.4359(5) 0.683(1) 0.056(7) Uani ? ? C
C43 0.5588(7) 0.4848(5) 0.6740(9) 0.051(7) Uani ? ? C
O2 0.4728(4) 0.3498(3) 0.6197(7) 0.060(5) Uani ? ? O
C44 0.4769(7) 0.3019(5) 0.551(1) 0.054(7) Uani ? ? C
C45 0.5514(7) 0.2721(5) 0.575(1) 0.054(7) Uani ? ? C
C46 0.5485(7) 0.2167(5) 0.516(1) 0.057(7) Uani ? ? C
C47 0.6183(6) 0.1809(4) 0.5321(9) 0.047(6) Uani ? ? C
C48 0.6599(7) 0.1778(5) 0.6249(9) 0.047(6) Uani ? ? C
C49 0.7205(7) 0.1416(5) 0.6358(9) 0.049(6) Uani ? ? C
C50 0.7408(6) 0.1099(4) 0.5555(8) 0.037(6) Uani ? ? C
N6 0.6999(5) 0.1141(3) 0.4616(6) 0.037(4) Uani ? ? N
C51 0.6425(6) 0.1496(4) 0.4527(8) 0.042(6) Uani ? ? C
C52 0.8022(6) 0.0699(4) 0.5599(8) 0.039(6) Uani ? ? C
C53 0.8487(6) 0.0557(5) 0.6436(9) 0.045(6) Uani ? ? C
C54 0.9023(6) 0.0142(5) 0.6326(9) 0.048(6) Uani ? ? C
C55 0.9085(6) -0.0125(4) 0.5403(8) 0.043(6) Uani ? ? C
C56 0.8610(6) 0.0028(4) 0.4572(9) 0.038(6) Uani ? ? C
N7 0.8096(5) 0.0438(3) 0.4679(7) 0.039(5) Uani ? ? N
C57 0.8550(6) -0.0228(4) 0.3521(9) 0.040(6) Uani ? ? C
C58 0.9030(7) -0.0637(5) 0.3214(9) 0.050(7) Uani ? ? C
C59 0.8904(7) -0.0864(5) 0.224(1) 0.062(7) Uani ? ? C
C60 0.8319(7) -0.0686(5) 0.1578(9) 0.054(7) Uani ? ? C
C61 0.7860(7) -0.0275(4) 0.1939(8) 0.046(6) Uani ? ? C
N8 0.7961(5) -0.0040(3) 0.2885(6) 0.038(5) Uani ? ? N
C62 0.816(1) -0.0926(6) 0.050(1) 0.083(9) Uani ? ? C
C63 0.7819(8) 0.5560(6) 0.822(1) 0.067(8) Uani ? ? C
C64 0.7346(9) 0.5105(7) 0.842(1) 0.08(1) Uani ? ? C
C65 0.7355(8) 0.4610(6) 0.788(1) 0.067(8) Uani ? ? C
C66 0.7838(7) 0.4555(5) 0.7089(9) 0.056(7) Uani ? ? C
C67 0.8330(7) 0.5002(5) 0.6921(9) 0.057(7) Uani ? ? C
C68 0.8333(7) 0.5502(5) 0.7488(9) 0.059(7) Uani ? ? C
C69 0.7790(7) 0.4061(5) 0.639(1) 0.056(7) Uani ? ? C
C70 0.7813(8) 0.3530(5) 0.676(1) 0.068(8) Uani ? ? C
C71 0.7800(7) 0.3094(5) 0.610(1) 0.070(8) Uani ? ? C
C72 0.7710(7) 0.3147(5) 0.504(1) 0.056(7) Uani ? ? C
C73 0.7659(6) 0.3698(5) 0.471(1) 0.049(6) Uani ? ? C
N9 0.7720(5) 0.4137(4) 0.5379(7) 0.046(5) Uani ? ? N
C74 0.7672(7) 0.2711(5) 0.426(1) 0.065(8) Uani ? ? C
C75 0.7598(8) 0.2798(5) 0.329(1) 0.066(8) Uani ? ? C
C76 0.7515(7) 0.3349(5) 0.295(1) 0.061(8) Uani ? ? C
C77 0.7531(6) 0.3790(5) 0.366(1) 0.048(6) Uani ? ? C
N10 0.7435(5) 0.4325(4) 0.3417(7) 0.045(5) Uani ? ? N
C78 0.7365(7) 0.4439(5) 0.2420(9) 0.054(7) Uani ? ? C
C79 0.7390(8) 0.4011(6) 0.164(1) 0.067(8) Uani ? ? C
C80 0.7464(8) 0.3482(5) 0.193(1) 0.069(8) Uani ? ? C
C81 0.7288(7) 0.5034(5) 0.2204(8) 0.049(7) Uani ? ? C
C82 0.6825(7) 0.5362(5) 0.2731(9) 0.054(7) Uani ? ? C
C83 0.6796(7) 0.5918(5) 0.2639(9) 0.054(7) Uani ? ? C
C84 0.7272(7) 0.6164(5) 0.197(1) 0.063(7) Uani ? ? C
C85 0.7725(8) 0.5841(6) 0.140(1) 0.072(8) Uani ? ? C
C86 0.7743(7) 0.5275(5) 0.1504(9) 0.061(7) Uani ? ? C
O3 0.7326(6) 0.6722(4) 0.1889(8) 0.095(6) Uani ? ? O
C87 0.692(1) 0.7073(7) 0.258(2) 0.12(1) Uani ? ? C
C88 0.723(1) 0.7636(9) 0.266(2) 0.13(2) Uani ? ? C
O4 0.6765(7) 0.7934(5) 0.331(1) 0.122(9) Uani ? ? O
C89 0.714(1) 0.8474(7) 0.363(2) 0.12(1) Uani ? ? C
C90 0.767(2) 0.848(1) 0.448(2) 0.17(2) Uani ? ? C
O5 0.7472(8) 0.8546(7) 0.532(1) 0.15(1) Uani ? ? O
C91 0.809(1) 0.8586(7) 0.616(2) 0.11(1) Uani ? ? C
C92 0.774(1) 0.8585(9) 0.714(2) 0.13(2) Uani ? ? C
O6 0.731(1) 0.8131(5) 0.716(1) 0.15(1) Uani ? ? O
C93 0.679(2) 0.805(2) 0.802(3) 0.167(8) Uiso ? ? C
C94 0.729(2) 0.7850(9) 0.874(2) 0.17(2) Uani ? ? C
O7 0.745(1) 0.7263(6) 0.846(1) 0.14(1) Uani ? ? O
C95 0.791(1) 0.7014(9) 0.909(1) 0.12(1) Uani ? ? C
C96 0.821(1) 0.6504(7) 0.863(1) 0.09(1) Uani ? ? C
O8 0.7720(6) 0.6049(4) 0.8783(7) 0.085(6) Uani ? ? O
P1 0.7041(2) 0.0226(1) 0.8515(3) 0.057(2) Uani ? ? P
F1 0.7209(4) 0.0224(3) 0.9715(5) 0.074(5) Uani ? ? F
F2 0.6235(4) 0.0524(3) 0.8651(6) 0.072(5) Uani ? ? F
F3 0.7493(4) 0.0811(3) 0.8516(6) 0.072(4) Uani ? ? F
F4 0.7839(4) -0.0076(3) 0.8365(6) 0.077(5) Uani ? ? F
F5 0.6582(4) -0.0356(3) 0.8498(7) 0.082(5) Uani ? ? F
F6 0.6867(4) 0.0232(3) 0.7302(5) 0.071(5) Uani ? ? F
P2 0.9698(2) 0.1945(1) 0.5859(3) 0.053(2) Uani ? ? P
F7 0.9627(5) 0.1580(3) 0.6804(6) 0.084(5) Uani ? ? F
F8 0.9523(5) 0.2485(3) 0.6509(7) 0.081(5) Uani ? ? F
F9 1.0594(4) 0.2044(4) 0.6198(8) 0.088(6) Uani ? ? F
F10 0.9872(5) 0.1400(3) 0.5207(6) 0.082(5) Uani ? ? F
F11 0.8803(4) 0.1838(3) 0.5529(8) 0.086(6) Uani ? ? F
F12 0.9796(6) 0.2308(3) 0.4914(6) 0.099(6) Uani ? ? F
P3 0.3147(4) 0.7298(3) 0.0882(5) 0.150(4) Uiso ? ? P
F13 0.260(1) 0.7363(6) 0.180(1) 0.232(4) Uiso ? ? F
F14 0.3857(9) 0.7216(6) 0.160(1) 0.241(4) Uiso ? ? F
F15 0.3267(9) 0.7961(7) 0.101(2) 0.154(4) Uiso ? ? F
F16 0.237(1) 0.7383(6) 0.017(1) 0.164(4) Uiso ? ? F
F17 0.2904(9) 0.6658(6) 0.078(2) 0.159(4) Uiso ? ? F
F18 0.360(1) 0.7295(7) -0.005(1) 0.241(4) Uiso ? ? F
N11 0.385(1) 0.108(2) 0.873(2) 0.16(1) Uani ? ? N
C97 0.434(1) 0.139(1) 0.846(2) 0.17(2) Uani ? ? C
C98 0.491(1) 0.167(1) 0.801(2) 0.15(2) Uani ? ? C
N12 0.023(2) 0.192(1) 0.961(3) 0.08(2) Uani ? ? N
C99 0.048(2) 0.228(1) 0.913(3) 0.09(2) Uani ? ? C
C100 0.079(2) 0.280(2) 0.852(2) 0.11(2) Uani ? ? C
O9 0.459(2) 0.752(1) 0.788(3) 0.13(2) Uani ? ? O
C101 0.467(2) 0.696(1) 0.738(3) 0.13(2) Uani ? ? C
O10 -0.014(2) 0.583(1) 0.060(3) 0.16(1) Uani ? ? O
C102 0.082(2) 0.577(2) 0.058(3) 0.13(3) Uani ? ? C
O11 0.924(1) 0.0664(9) 0.978(2) 0.16(1) Uani ? ? O
O12 0.0392(9) 0.9490(6) 0.908(1) 0.16(1) Uani ? ? O
C103 0.016(1) 0.9579(8) 0.831(1) 0.14(1) Uani ? ? C
H1 0.5307 -0.1084 0.5902 0.0808 Uiso calc C1 H
H2 0.6205 -0.1130 0.5893 0.0808 Uiso calc C1 H
H3 0.5865 -0.0626 0.6447 0.0808 Uiso calc C1 H
H4 0.6865 -0.0232 0.5187 0.0563 Uiso calc C3 H
H5 0.4704 -0.0319 0.2873 0.0754 Uiso calc C5 H
H6 0.4685 -0.0811 0.4325 0.0685 Uiso calc C6 H
H7 0.6299 0.1320 0.0298 0.0867 Uiso calc C9 H
H8 0.5110 0.0829 0.0202 0.0945 Uiso calc C10 H
H9 0.4811 0.0241 0.1501 0.0876 Uiso calc C11 H
H10 0.7529 0.1708 0.0570 0.0802 Uiso calc C16 H
H11 0.8821 0.2043 0.0909 0.0901 Uiso calc C15 H
H12 0.8919 0.1279 0.3529 0.0545 Uiso calc C13 H
H13 1.0182 0.1595 0.2172 0.0808 Uiso calc C17 H
H14 0.9995 0.1848 0.3220 0.0808 Uiso calc C17 H
H15 0.9950 0.2469 0.1504 0.0838 Uiso calc C18 H
H16 1.0690 0.2463 0.2265 0.0838 Uiso calc C18 H
H17 1.0093 0.2917 0.3495 0.0778 Uiso calc C19 H
H18 0.9277 0.2821 0.2898 0.0778 Uiso calc C19 H
H19 0.9515 0.3637 0.4171 0.0652 Uiso calc C21 H
H20 0.9156 0.4495 0.4793 0.0612 Uiso calc C22 H
H21 0.9534 0.5152 0.2129 0.0718 Uiso calc C24 H
H22 0.9892 0.4297 0.1485 0.0814 Uiso calc C25 H
H23 0.9884 0.5936 0.3240 0.0779 Uiso calc C27 H
H24 0.9548 0.6768 0.3974 0.0825 Uiso calc C28 H
H25 0.8658 0.7299 0.5107 0.0844 Uiso calc C31 H
H26 0.7613 0.7295 0.6055 0.0841 Uiso calc C32 H
H27 0.6476 0.6774 0.6686 0.0754 Uiso calc C34 H
H28 0.5779 0.5953 0.6745 0.0749 Uiso calc C35 H
H29 0.6167 0.4624 0.4504 0.0588 Uiso calc C39 H
H30 0.5509 0.3782 0.4623 0.0565 Uiso calc C40 H
H31 0.4954 0.4291 0.7427 0.0724 Uiso calc C42 H
H32 0.5594 0.5123 0.7280 0.0662 Uiso calc C43 H
H33 0.4753 0.3133 0.4833 0.0747 Uiso calc C44 H
H34 0.4334 0.2775 0.5575 0.0747 Uiso calc C44 H
H35 0.5576 0.2664 0.6461 0.0712 Uiso calc C45 H
H36 0.5945 0.2939 0.5574 0.0712 Uiso calc C45 H
H37 0.5420 0.2237 0.4460 0.0756 Uiso calc C46 H
H38 0.5042 0.1962 0.5341 0.0756 Uiso calc C46 H
H39 0.6472 0.2004 0.6815 0.0630 Uiso calc C48 H
H40 0.7482 0.1390 0.7007 0.0651 Uiso calc C49 H
H41 0.6168 0.1535 0.3870 0.0543 Uiso calc C51 H
H42 0.8446 0.0739 0.7081 0.0596 Uiso calc C53 H
H43 0.9349 0.0043 0.6902 0.0627 Uiso calc C54 H
H44 0.9446 -0.0410 0.5332 0.0564 Uiso calc C55 H
H45 0.9439 -0.0761 0.3668 0.0659 Uiso calc C58 H
H46 0.9228 -0.1148 0.2018 0.0828 Uiso calc C59 H
H47 0.7448 -0.0151 0.1491 0.0598 Uiso calc C61 H
H48 0.8523 -0.1202 0.0377 0.1121 Uiso calc C62 H
H49 0.7643 -0.1087 0.0413 0.1121 Uiso calc C62 H
H50 0.8205 -0.0642 0.0041 0.1121 Uiso calc C62 H
H51 0.7007 0.5140 0.8948 0.1077 Uiso calc C64 H
H52 0.7033 0.4306 0.8037 0.0874 Uiso calc C65 H
H53 0.8676 0.4964 0.6401 0.0750 Uiso calc C67 H
H54 0.8684 0.5798 0.7368 0.0784 Uiso calc C68 H
H55 0.7837 0.3481 0.7471 0.0889 Uiso calc C70 H
H56 0.7854 0.2736 0.6353 0.0927 Uiso calc C71 H
H57 0.7702 0.2341 0.4463 0.0925 Uiso calc C74 H
H58 0.7600 0.2495 0.2807 0.0919 Uiso calc C75 H
H59 0.7357 0.4093 0.0947 0.0888 Uiso calc C79 H
H60 0.7481 0.3193 0.1419 0.0940 Uiso calc C80 H
H61 0.6504 0.5196 0.3190 0.0699 Uiso calc C82 H
H62 0.6460 0.6134 0.3019 0.0703 Uiso calc C83 H
H63 0.8033 0.6007 0.0928 0.0919 Uiso calc C85 H
H64 0.8060 0.5055 0.1104 0.0800 Uiso calc C86 H
H65 0.6977 0.6928 0.3236 0.1740 Uiso calc C87 H
H66 0.6384 0.7070 0.2342 0.1740 Uiso calc C87 H
H67 0.7191 0.7786 0.2006 0.1671 Uiso calc C88 H
H68 0.7758 0.7651 0.2931 0.1671 Uiso calc C88 H
H69 0.6736 0.8720 0.3780 0.1701 Uiso calc C89 H
H70 0.7397 0.8603 0.3080 0.1701 Uiso calc C89 H
H71 0.8054 0.8761 0.4401 0.2259 Uiso calc C90 H
H72 0.7913 0.8128 0.4455 0.2259 Uiso calc C90 H
H73 0.8396 0.8919 0.6133 0.1766 Uiso calc C91 H
H74 0.8422 0.8280 0.6109 0.1766 Uiso calc C91 H
H75 0.7421 0.8896 0.7204 0.1678 Uiso calc C92 H
H76 0.8138 0.8600 0.7686 0.1678 Uiso calc C92 H
H77 0.6375 0.7789 0.7820 0.3124 Uiso calc C93 H
H78 0.6591 0.8386 0.8249 0.3124 Uiso calc C93 H
H79 0.7073 0.7871 0.9373 0.2268 Uiso calc C94 H
H80 0.7771 0.8064 0.8793 0.2268 Uiso calc C94 H
H81 0.7624 0.6919 0.9650 0.1625 Uiso calc C95 H
H82 0.8335 0.7258 0.9330 0.1625 Uiso calc C95 H
H83 0.8722 0.6447 0.8938 0.1250 Uiso calc C96 H
H84 0.8233 0.6542 0.7922 0.1250 Uiso calc C96 H

loop_
_atom_site_aniso_label
_atom_site_aniso_U_11
_atom_site_aniso_U_22
_atom_site_aniso_U_33
_atom_site_aniso_U_12
_atom_site_aniso_U_13
_atom_site_aniso_U_23
_atom_site_aniso_type_symbol
RU 0.0337(4) 0.0348(4) 0.0373(4) 0.0048(3) -0.0004(3) 0.0002(3) Ru
CU 0.0471(9) 0.0343(8) 0.0530(9) 0.0002(7) 0.0038(8) 0.0003(7) Cu
C1 0.061(7) 0.053(7) 0.073(8) -0.008(6) 0.012(7) 0.008(7) C
C2 0.050(6) 0.040(6) 0.057(7) 0.001(5) 0.008(6) 0.003(6) C
C3 0.046(6) 0.036(6) 0.049(6) 0.002(5) 0.005(5) 0.006(5) C
N1 0.037(5) 0.035(5) 0.051(5) 0.004(4) 0.001(4) -0.001(4) N
C4 0.045(6) 0.044(6) 0.051(7) 0.004(5) -0.004(6) -0.008(5) C
C5 0.031(6) 0.059(7) 0.078(8) -0.007(6) -0.013(6) -0.014(7) C
C6 0.050(7) 0.051(7) 0.056(7) -0.011(6) -0.001(6) 0.006(6) C
C7 0.047(6) 0.051(6) 0.042(6) 0.008(5) -0.003(5) 0.000(5) C
N2 0.034(4) 0.043(5) 0.029(4) 0.010(4) -0.001(4) -0.005(4) N
C8 0.047(6) 0.054(7) 0.045(6) 0.012(5) -0.004(5) -0.001(6) C
C9 0.059(7) 0.090(9) 0.049(7) -0.005(7) -0.010(6) 0.010(7) C
C10 0.058(8) 0.10(1) 0.052(7) 0.009(8) -0.017(6) 0.011(8) C
C11 0.044(7) 0.10(1) 0.055(7) -0.007(7) -0.009(6) 0.011(7) C
C12 0.049(6) 0.048(6) 0.042(6) 0.008(5) 0.005(5) 0.002(5) C
N3 0.037(4) 0.037(4) 0.038(5) 0.005(4) 0.004(4) -0.000(4) N
C13 0.053(6) 0.036(5) 0.037(6) 0.008(5) 0.003(5) -0.002(5) C
C14 0.046(6) 0.052(7) 0.058(7) 0.000(6) 0.006(6) -0.004(6) C
C15 0.069(8) 0.071(8) 0.070(8) -0.007(7) 0.022(7) 0.002(7) C
C16 0.066(8) 0.079(8) 0.040(6) -0.004(7) 0.003(6) 0.011(6) C
C17 0.058(7) 0.056(7) 0.073(8) -0.008(6) 0.018(6) -0.001(7) C
C18 0.069(8) 0.055(7) 0.070(8) -0.006(6) 0.021(7) -0.010(7) C
C19 0.069(8) 0.053(7) 0.058(7) -0.006(6) 0.016(6) -0.003(6) C
O1 0.086(5) 0.052(5) 0.068(5) 0.003(4) 0.032(4) 0.005(4) O
C20 0.051(6) 0.044(6) 0.069(8) 0.009(5) 0.011(6) 0.004(6) C
C21 0.044(6) 0.058(7) 0.051(7) 0.001(6) 0.014(5) 0.010(6) C
C22 0.044(6) 0.044(6) 0.054(7) -0.001(5) 0.007(5) 0.005(6) C
C23 0.044(6) 0.043(6) 0.060(7) -0.007(5) 0.005(6) 0.003(6) C
C24 0.056(7) 0.047(6) 0.065(7) 0.004(6) 0.016(6) 0.011(6) C
C25 0.064(7) 0.070(8) 0.057(7) 0.004(7) 0.016(6) 0.013(7) C
C26 0.043(6) 0.043(6) 0.056(7) -0.004(5) -0.005(6) 0.008(6) C
C27 0.060(7) 0.055(7) 0.065(8) -0.012(6) 0.005(6) 0.011(6) C
C28 0.066(8) 0.037(6) 0.086(9) -0.012(6) 0.004(7) 0.006(6) C
C29 0.060(7) 0.045(6) 0.056(7) -0.001(6) -0.007(6) 0.004(6) C
C30 0.053(6) 0.033(6) 0.057(7) -0.005(5) -0.003(6) 0.010(5) C
N4 0.043(5) 0.034(5) 0.052(5) -0.004(4) 0.002(4) 0.001(4) N
C31 0.071(8) 0.032(6) 0.088(9) -0.008(6) -0.005(8) -0.001(6) C
C32 0.069(8) 0.036(6) 0.087(9) -0.010(6) 0.002(7) -0.003(7) C
C33 0.070(8) 0.039(6) 0.053(7) 0.012(6) -0.005(6) -0.002(6) C
C34 0.056(7) 0.046(6) 0.070(8) 0.011(6) -0.002(6) -0.010(6) C
C35 0.053(7) 0.045(6) 0.074(8) 0.010(6) 0.007(6) -0.006(6) C
C36 0.041(6) 0.045(6) 0.048(6) 0.011(5) -0.003(5) 0.003(5) C
N5 0.045(5) 0.038(5) 0.050(5) 0.004(4) -0.005(4) -0.001(4) N
C37 0.053(6) 0.042(6) 0.046(6) -0.004(5) -0.009(6) 0.003(5) C
C38 0.039(6) 0.043(6) 0.050(6) 0.012(5) 0.002(5) -0.005(5) C
C39 0.040(6) 0.048(6) 0.047(6) 0.006(5) 0.001(5) 0.005(5) C
C40 0.038(6) 0.043(6) 0.049(6) 0.003(5) 0.006(5) -0.006(5) C
C41 0.036(6) 0.039(6) 0.070(8) 0.008(5) 0.007(6) -0.002(6) C
C42 0.046(6) 0.053(7) 0.070(8) 0.003(6) 0.021(6) -0.004(6) C
C43 0.047(6) 0.045(6) 0.060(7) 0.008(5) 0.006(6) -0.004(6) C
O2 0.060(4) 0.039(4) 0.093(6) 0.006(4) 0.036(4) -0.006(4) O
C44 0.046(6) 0.039(6) 0.088(9) -0.001(5) 0.015(6) -0.003(6) C
C45 0.050(6) 0.043(6) 0.072(8) 0.011(5) 0.008(6) 0.001(6) C
C46 0.051(7) 0.054(7) 0.067(8) 0.018(6) -0.004(6) -0.009(6) C
C47 0.043(6) 0.038(6) 0.063(7) -0.000(5) 0.007(6) -0.002(6) C
C48 0.056(7) 0.042(6) 0.046(6) 0.000(5) -0.002(6) -0.005(5) C
C49 0.056(7) 0.048(6) 0.045(6) 0.002(6) -0.005(6) 0.005(6) C
C50 0.042(6) 0.032(5) 0.039(6) -0.001(5) -0.001(5) -0.001(5) C
N6 0.037(4) 0.032(4) 0.040(5) 0.003(4) 0.004(4) -0.001(4) N
C51 0.040(6) 0.038(6) 0.048(6) 0.006(5) 0.004(5) 0.000(5) C
C52 0.039(5) 0.032(5) 0.046(6) -0.005(5) 0.006(5) 0.004(5) C
C53 0.040(6) 0.045(6) 0.051(6) -0.005(5) -0.004(5) 0.005(5) C
C54 0.042(6) 0.054(7) 0.049(6) 0.006(5) -0.006(5) 0.015(5) C
C55 0.034(5) 0.046(6) 0.052(6) 0.006(5) 0.007(5) 0.009(5) C
C56 0.023(5) 0.039(6) 0.061(7) 0.001(5) -0.001(5) 0.007(5) C
N7 0.034(4) 0.035(4) 0.049(5) -0.002(4) -0.005(4) 0.008(4) N
C57 0.035(5) 0.030(5) 0.062(7) 0.005(5) 0.006(5) -0.009(5) C
C58 0.049(6) 0.046(6) 0.055(7) 0.007(5) -0.009(6) 0.003(6) C
C59 0.060(7) 0.047(7) 0.086(9) 0.019(6) 0.010(7) 0.001(7) C
C60 0.065(7) 0.046(6) 0.053(7) 0.018(6) -0.002(6) -0.007(6) C
C61 0.053(6) 0.041(6) 0.044(6) 0.008(5) 0.000(5) -0.001(5) C
N8 0.033(4) 0.039(5) 0.045(5) 0.007(4) 0.002(4) 0.002(4) N
C62 0.11(1) 0.076(9) 0.069(9) 0.034(8) -0.015(9) -0.022(8) C
C63 0.065(8) 0.083(9) 0.055(8) -0.007(7) 0.001(7) -0.001(7) C
C64 0.077(9) 0.09(1) 0.078(9) -0.006(8) 0.016(8) 0.009(9) C
C65 0.063(8) 0.083(9) 0.057(8) -0.006(7) 0.010(6) 0.008(7) C
C66 0.054(7) 0.068(8) 0.048(7) 0.001(6) 0.003(6) 0.012(6) C
C67 0.046(6) 0.071(8) 0.058(7) 0.003(6) 0.005(6) 0.018(6) C
C68 0.055(7) 0.069(8) 0.055(7) -0.009(6) -0.000(6) -0.002(7) C
C69 0.039(6) 0.064(7) 0.073(8) 0.004(6) 0.001(6) 0.023(6) C
C70 0.074(8) 0.057(7) 0.075(9) 0.001(7) -0.001(7) 0.018(7) C
C71 0.054(7) 0.065(7) 0.097(9) 0.010(6) 0.000(7) 0.037(7) C
C72 0.036(6) 0.050(7) 0.097(9) 0.001(6) 0.005(6) 0.001(7) C
C73 0.035(6) 0.043(6) 0.078(8) 0.006(5) 0.004(6) 0.012(6) C
N9 0.037(5) 0.039(5) 0.068(6) -0.000(4) -0.001(5) 0.002(5) N
C74 0.051(7) 0.048(7) 0.11(1) -0.004(6) 0.008(8) -0.008(8) C
C75 0.065(8) 0.043(6) 0.10(1) 0.011(6) 0.006(7) -0.029(7) C
C76 0.053(7) 0.048(7) 0.090(9) 0.005(6) 0.006(7) -0.015(7) C
C77 0.036(6) 0.042(6) 0.074(8) -0.003(5) 0.006(6) -0.010(6) C
N10 0.037(5) 0.040(5) 0.061(6) 0.004(4) 0.008(4) -0.000(5) N
C78 0.040(6) 0.064(7) 0.061(7) 0.008(6) 0.004(6) -0.012(6) C
C79 0.074(8) 0.070(8) 0.058(8) 0.006(7) 0.003(7) -0.024(7) C
C80 0.080(9) 0.051(7) 0.080(9) -0.000(7) 0.001(8) -0.035(7) C
C81 0.056(7) 0.059(7) 0.036(6) 0.011(6) 0.002(5) 0.003(6) C
C82 0.047(6) 0.056(7) 0.059(7) 0.004(6) 0.011(6) 0.002(6) C
C83 0.048(6) 0.060(7) 0.055(7) 0.007(6) 0.011(6) -0.002(6) C
C84 0.064(7) 0.058(7) 0.066(8) 0.003(6) 0.022(6) 0.010(6) C
C85 0.079(8) 0.083(9) 0.056(7) 0.012(7) 0.034(6) 0.017(7) C
C86 0.073(8) 0.071(8) 0.044(6) 0.016(7) 0.022(6) 0.000(6) C
O3 0.097(6) 0.067(6) 0.133(7) 0.015(5) 0.064(5) 0.023(6) O
C87 0.12(1) 0.057(9) 0.24(2) 0.018(8) 0.10(1) 0.03(1) C
C88 0.11(1) 0.13(2) 0.15(2) 0.00(1) 0.03(1) 0.01(1) C
O4 0.106(8) 0.091(7) 0.19(1) 0.031(6) 0.036(8) -0.025(8) O
C89 0.16(2) 0.07(1) 0.17(2) 0.02(1) 0.04(1) 0.01(1) C
C90 0.18(2) 0.17(2) 0.18(2) 0.06(2) -0.01(2) 0.00(2) C
O5 0.145(9) 0.22(1) 0.111(9) 0.101(8) 0.018(8) -0.015(9) O
C91 0.08(1) 0.08(1) 0.25(2) 0.016(9) -0.03(1) 0.03(1) C
C92 0.13(2) 0.11(1) 0.14(2) 0.00(1) -0.01(1) -0.03(1) C
O6 0.23(2) 0.083(8) 0.16(1) 0.030(9) 0.04(1) -0.025(8) O
C94 0.20(2) 0.18(2) 0.13(1) 0.07(1) 0.02(1) -0.10(1) C
O7 0.25(2) 0.123(9) 0.093(9) 0.06(1) 0.01(1) -0.017(8) O
C95 0.16(2) 0.13(1) 0.09(1) 0.02(1) 0.03(1) -0.03(1) C
C96 0.13(1) 0.08(1) 0.08(1) -0.00(1) 0.01(1) -0.015(9) C
O8 0.096(7) 0.083(6) 0.076(6) -0.015(6) 0.013(5) -0.013(5) O
P1 0.051(2) 0.064(2) 0.056(2) -0.001(2) 0.001(2) 0.003(2) P
F1 0.081(5) 0.097(5) 0.051(4) 0.018(4) 0.004(4) 0.013(4) F
F2 0.058(4) 0.086(5) 0.076(5) 0.013(4) -0.004(4) -0.004(4) F
F3 0.078(5) 0.070(4) 0.068(4) -0.018(4) -0.011(4) 0.003(4) F
F4 0.059(4) 0.089(5) 0.085(5) 0.010(4) 0.008(4) -0.002(4) F
F5 0.073(5) 0.068(5) 0.113(6) -0.016(4) 0.021(4) 0.004(5) F
F6 0.071(4) 0.106(6) 0.047(4) -0.007(4) -0.008(4) -0.004(4) F
P2 0.048(2) 0.045(2) 0.070(2) 0.000(1) 0.004(2) 0.007(2) P
F7 0.109(6) 0.067(4) 0.082(5) 0.006(4) 0.017(5) 0.023(4) F
F8 0.090(5) 0.052(4) 0.115(6) 0.004(4) 0.024(5) -0.009(4) F
F9 0.049(4) 0.101(6) 0.141(7) -0.004(4) -0.008(5) -0.005(6) F
F10 0.107(6) 0.061(4) 0.085(5) 0.022(4) -0.003(5) -0.010(4) F
F11 0.056(4) 0.063(5) 0.182(9) -0.006(4) -0.025(5) 0.020(5) F
F12 0.143(7) 0.077(5) 0.088(5) -0.000(5) 0.015(5) 0.035(4) F
N11 0.14(1) 0.104(9) 0.25(2) 0.012(9) 0.04(1) -0.05(1) N
C97 0.14(2) 0.34(3) 0.11(1) 0.07(2) 0.03(1) 0.10(2) C
C98 0.14(2) 0.15(2) 0.17(2) -0.02(2) 0.04(2) 0.01(2) C
N12 0.14(2) 0.09(3) 0.05(1) -0.01(2) 0.06(1) -0.00(2) N
C99 0.10(2) 0.14(3) 0.05(1) -0.01(2) 0.01(1) -0.06(2) C
C100 0.17(3) 0.15(3) 0.06(2) -0.09(2) 0.02(2) -0.01(2) C
O9 0.10(2) 0.37(3) 0.06(1) 0.13(2) -0.04(1) -0.02(2) O
C101 0.05(2) 0.23(3) 0.16(1) -0.05(2) 0.01(1) 0.09(2) C
O10 0.14(1) 0.104(9) 0.25(2) 0.012(9) 0.04(1) -0.05(1) O
C102 0.10(2) 0.37(5) 0.06(2) 0.13(2) -0.04(2) -0.02(3) C
O11 0.14(1) 0.104(9) 0.25(2) 0.012(9) 0.04(1) -0.05(1) O
O12 0.14(1) 0.104(9) 0.25(2) 0.012(9) 0.04(1) -0.05(1) O
C103 0.17(2) 0.12(1) 0.12(1) 0.04(1) -0.08(1) 0.02(1) C

loop_
_atom_type_symbol
_atom_type_scat_dispersion_real
_atom_type_scat_dispersion_imag
_atom_type_scat_source
C 0.017 0.009 International_Tables_Vol_IV_Table_2.3.1
H 0.000 0.000 International_Tables_Vol_IV_Table_2.3.1
N 0.029 0.018 International_Tables_Vol_IV_Table_2.3.1
O 0.047 0.032 International_Tables_Vol_IV_Table_2.3.1
F 0.069 0.053 International_Tables_Vol_IV_Table_2.3.1
P 0.283 0.434 International_Tables_Vol_IV_Table_2.3.1
Cu -2.019 0.589 International_Tables_Vol_IV_Table_2.3.1
Ru -0.105 3.296 International_Tables_Vol_IV_Table_2.3.1

loop_
_geom_angle_atom_site_label_1
_geom_angle_atom_site_label_2
_geom_angle_atom_site_label_3
_geom_angle
N2 RU N7 176.8(3)
C1 C2 C3 119(1)
C1 C2 C6 123(1)
C3 C2 C6 116(1)
C2 C3 N1 124(1)
C3 N1 C4 119.0(9)
N1 C4 C5 118(1)
N1 C4 C7 116.2(9)
C5 C4 C7 124(1)
C4 C5 C6 120(1)
C2 C6 C5 120(1)
C4 C7 N2 112.6(9)
C4 C7 C11 126(1)
N2 C7 C11 120(1)
RU N2 C7 119.1(7)
RU N2 C8 119.6(7)
C7 N2 C8 121.3(9)
N2 C8 C9 120(1)
N2 C8 C12 112.1(9)
C9 C8 C12 127(1)
C8 C9 C10 118(1)
C9 C10 C11 121(1)
C7 C11 C10 117(1)
C8 C12 N3 115(1)
C8 C12 C16 123(1)
N3 C12 C16 121(1)
C12 N3 C13 117.1(9)
N3 C13 C14 125(1)
C13 C14 C15 115(1)
C13 C14 C17 120(1)
C15 C14 C17 123(1)
C14 C15 C16 120(1)
C12 C16 C15 119(1)
C14 C17 C18 116(1)
C17 C18 C19 112(1)
C18 C19 O1 106(1)
C19 O1 C20 118(1)
O1 C20 C21 125(1)
O1 C20 C25 115(1)
C21 C20 C25 119(1)
C20 C21 C22 119(1)
C21 C22 C23 120(1)
C22 C23 C24 119(1)
C22 C23 C26 121(1)
C24 C23 C26 119(1)
C23 C24 C25 121(1)
C20 C25 C24 119(1)
C23 C26 C27 121(1)
C23 C26 N4 117(1)
C27 C26 N4 120(1)
C26 C27 C28 119(1)
C27 C28 C29 121(1)
C28 C29 C30 116(1)
C28 C29 C31 125(1)
C30 C29 C31 118(1)
C29 C30 N4 122(1)
C29 C30 C37 119(1)
N4 C30 C37 118(1)
C26 N4 C30 119.3(9)
C29 C31 C32 121(1)
C31 C32 C33 120(1)
C32 C33 C34 123(1)
C32 C33 C37 119(1)
C34 C33 C37 116(1)
C33 C34 C35 119(1)
C34 C35 C36 121(1)
C35 C36 N5 120(1)
C35 C36 C38 120(1)
N5 C36 C38 119.7(9)
C36 N5 C37 119.0(9)
C30 C37 C33 119(1)
C30 C37 N5 117(1)
C33 C37 N5 122(1)
C36 C38 C39 122(1)
C36 C38 C43 121(1)
C39 C38 C43 116(1)
C38 C39 C40 122(1)
C39 C40 C41 119(1)
C40 C41 C42 119(1)
C40 C41 O2 126(1)
C42 C41 O2 114(1)
C41 C42 C43 119(1)
C38 C43 C42 122(1)
C41 O2 C44 118.1(9)
O2 C44 C45 110.8(9)
C44 C45 C46 110.3(9)
C45 C46 C47 117(1)
C46 C47 C48 122(1)
C46 C47 C51 120(1)
C48 C47 C51 116(1)
C47 C48 C49 119(1)
C48 C49 C50 121(1)
C49 C50 N6 119.0(9)
C49 C50 C52 125(1)
N6 C50 C52 116.0(9)
C50 N6 C51 118.9(9)
C47 C51 N6 124(1)
C50 C52 C53 127(1)
C50 C52 N7 112.4(9)
C53 C52 N7 119.6(9)
C52 C53 C54 119(1)
C53 C54 C55 120(1)
C54 C55 C56 118(1)
C55 C56 N7 120(1)
C55 C56 C57 127.4(9)
N7 C56 C57 112.2(9)
RU N7 C52 119.1(7)
RU N7 C56 118.9(7)
C52 N7 C56 121.4(9)
C56 C57 C58 123(1)
C56 C57 N8 114.8(9)
C58 C57 N8 122(1)
C57 C58 C59 118(1)
C58 C59 C60 120(1)
C59 C60 C61 117(1)
C59 C60 C62 122(1)
C61 C60 C62 120(1)
C60 C61 N8 124(1)
C57 N8 C61 117.1(9)
C64 C63 C68 118(1)
C64 C63 O8 116(1)
C68 C63 O8 124(1)
C63 C64 C65 122(1)
C64 C65 C66 119(1)
C65 C66 C67 118(1)
C65 C66 C69 121(1)
C67 C66 C69 120(1)
C66 C67 C68 122(1)
C63 C68 C67 118(1)
C66 C69 C70 121(1)
C66 C69 N9 117(1)
C70 C69 N9 120(1)
C69 C70 C71 119(1)
C70 C71 C72 122(1)
C71 C72 C73 115(1)
C71 C72 C74 127(1)
C73 C72 C74 116(1)
C72 C73 N9 121(1)
C72 C73 C77 119(1)
N9 C73 C77 118(1)
C69 N9 C73 119(1)
C72 C74 C75 123(1)
C74 C75 C76 120(1)
C75 C76 C77 119(1)
C75 C76 C80 124(1)
C77 C76 C80 116(1)
C73 C77 C76 120(1)
C73 C77 N10 116(1)
C76 C77 N10 123(1)
C77 N10 C78 118(1)
N10 C78 C79 120(1)
N10 C78 C81 115(1)
C79 C78 C81 123(1)
C78 C79 C80 118(1)
C76 C80 C79 122(1)
C78 C81 C82 121(1)
C78 C81 C86 120(1)
C82 C81 C86 118(1)
C81 C82 C83 123(1)
C82 C83 C84 118(1)
C83 C84 C85 119(1)
C83 C84 O3 122(1)
C85 C84 O3 118(1)
C84 C85 C86 121(1)
C81 C86 C85 119(1)
C84 O3 C87 118(1)
O3 C87 C88 112(1)
C87 C88 O4 106(1)
C88 O4 C89 110(1)
O4 C89 C90 114(1)
C89 C90 O5 120(2)
C90 O5 C91 116(1)
O5 C91 C92 109(1)
C91 C92 O6 108(1)
C92 O6 C93 120(1)
O6 C93 C94 102(2)
C93 C94 O7 109(2)
C94 O7 C95 116(1)
O7 C95 C96 112(1)
C95 C96 O8 109(1)
C63 O8 C96 117(1)
F1 P1 F2 89.9(4)
F1 P1 F3 90.4(4)
F1 P1 F4 90.8(4)
F1 P1 F5 90.5(5)
F1 P1 F6 179.6(5)
F2 P1 F3 90.7(4)
F2 P1 F4 179.2(4)
F2 P1 F5 89.0(4)
F2 P1 F6 89.7(4)
F3 P1 F4 89.8(4)
F3 P1 F5 179.1(4)
F3 P1 F6 89.5(4)
F4 P1 F5 90.5(4)
F4 P1 F6 89.6(4)
F5 P1 F6 89.7(4)
F7 P2 F8 91.2(5)
F7 P2 F9 88.8(5)
F7 P2 F10 88.5(4)
F7 P2 F11 90.3(5)
F7 P2 F12 178.3(5)
F8 P2 F9 89.3(5)
F8 P2 F10 179(1)
F8 P2 F11 91.1(5)
F8 P2 F12 89.4(5)
F9 P2 F10 90.7(5)
F9 P2 F11 179.0(5)
F9 P2 F12 89.6(5)
F10 P2 F11 88.8(5)
F10 P2 F12 90.9(5)
F11 P2 F12 91.3(5)
F13 P3 F14 91(1)
F13 P3 F15 85.5(9)
F13 P3 F16 85.3(9)
F13 P3 F17 88(1)
F13 P3 F18 172(1)
F14 P3 F15 92.0(9)
F14 P3 F16 177(1)
F14 P3 F17 93.5(9)
F14 P3 F18 94(1)
F15 P3 F16 88.2(8)
F15 P3 F17 172.0(9)
F15 P3 F18 89(1)
F16 P3 F17 86.0(9)
F16 P3 F18 88(1)
F17 P3 F18 95(1)
N11 C97 C98 169(2)
N12 C99 C100 176(3)

loop_
_geom_bond_atom_site_label_1
_geom_bond_atom_site_label_2
_geom_bond_distance
RU N2 1.961(8)
RU N7 1.968(8)
C1 C2 1.51(2)
C2 C3 1.41(2)
C2 C6 1.35(2)
C3 N1 1.32(1)
N1 C4 1.38(1)
C4 C5 1.40(2)
C4 C7 1.46(2)
C5 C6 1.37(2)
C7 N2 1.36(1)
C7 C11 1.38(2)
N2 C8 1.36(1)
C8 C9 1.38(2)
C8 C12 1.46(2)
C9 C10 1.37(2)
C10 C11 1.41(2)
C12 N3 1.36(1)
C12 C16 1.37(2)
N3 C13 1.34(1)
C13 C14 1.39(2)
C14 C15 1.38(2)
C14 C17 1.52(2)
C15 C16 1.39(2)
C17 C18 1.53(2)
C18 C19 1.51(2)
C19 O1 1.45(2)
O1 C20 1.36(1)
C20 C21 1.38(2)
C20 C25 1.41(2)
C21 C22 1.38(2)
C22 C23 1.40(2)
C23 C24 1.37(2)
C23 C26 1.47(2)
C24 C25 1.38(2)
C26 C27 1.42(2)
C26 N4 1.38(1)
C27 C28 1.36(2)
C28 C29 1.40(2)
C29 C30 1.44(2)
C29 C31 1.42(2)
C30 N4 1.35(1)
C30 C37 1.41(2)
C31 C32 1.35(2)
C32 C33 1.41(2)
C33 C34 1.40(2)
C33 C37 1.41(2)
C34 C35 1.36(2)
C35 C36 1.41(2)
C36 N5 1.33(1)
C36 C38 1.46(1)
N5 C37 1.38(1)
C38 C39 1.39(2)
C38 C43 1.40(2)
C39 C40 1.38(2)
C40 C41 1.38(2)
C41 C42 1.39(2)
C41 O2 1.35(1)
C42 C43 1.36(2)
O2 C44 1.45(1)
C44 C45 1.51(2)
C45 C46 1.52(2)
C46 C47 1.51(2)
C47 C48 1.37(2)
C47 C51 1.37(2)
C48 C49 1.39(2)
C49 C50 1.36(2)
C50 N6 1.38(1)
C50 C52 1.46(1)
N6 C51 1.33(1)
C52 C53 1.37(1)
C52 N7 1.36(1)
C53 C54 1.40(2)
C54 C55 1.37(2)
C55 C56 1.38(1)
C56 N7 1.36(1)
C56 C57 1.49(2)
C57 C58 1.38(2)
C57 N8 1.36(1)
C58 C59 1.37(2)
C59 C60 1.37(2)
C60 C61 1.38(2)
C60 C62 1.51(2)
C61 N8 1.34(1)
C63 C64 1.40(2)
C63 C68 1.37(2)
C63 O8 1.39(2)
C64 C65 1.37(2)
C65 C66 1.39(2)
C66 C67 1.39(2)
C66 C69 1.47(2)
C67 C68 1.39(2)
C69 C70 1.40(2)
C69 N9 1.36(2)
C70 C71 1.34(2)
C71 C72 1.41(2)
C72 C73 1.43(2)
C72 C74 1.43(2)
C73 N9 1.34(1)
C73 C77 1.42(2)
C74 C75 1.31(2)
C75 C76 1.44(2)
C76 C77 1.38(2)
C76 C80 1.40(2)
C77 N10 1.37(1)
N10 C78 1.36(2)
C78 C79 1.43(2)
C78 C81 1.49(2)
C79 C80 1.36(2)
C81 C82 1.35(2)
C81 C86 1.40(2)
C82 C83 1.36(2)
C83 C84 1.40(2)
C84 C85 1.37(2)
C84 O3 1.36(2)
C85 C86 1.39(2)
O3 C87 1.45(2)
C87 C88 1.44(3)
C88 O4 1.41(3)
O4 C89 1.46(2)
C89 C90 1.39(3)
C90 O5 1.20(3)
O5 C91 1.47(3)
C91 C92 1.48(3)
C92 O6 1.31(3)
O6 C93 1.52(4)
C93 C94 1.34(4)
C94 O7 1.49(3)
O7 C95 1.28(2)
C95 C96 1.48(3)
C96 O8 1.40(2)
P1 F1 1.588(8)
P1 F2 1.601(8)
P1 F3 1.594(8)
P1 F4 1.597(8)
P1 F5 1.594(8)
P1 F6 1.607(8)
P2 F7 1.580(9)
P2 F8 1.580(8)
P2 F9 1.572(8)
P2 F10 1.592(8)
P2 F11 1.570(8)
P2 F12 1.582(9)
P3 F13 1.59(2)
P3 F14 1.50(2)
P3 F15 1.61(2)
P3 F16 1.60(2)
P3 F17 1.59(2)
P3 F18 1.51(2)
N11 C97 1.19(4)
C97 C98 1.37(4)
N12 C99 1.18(5)
C99 C100 1.63(5)
O9 C101 1.50(5)
O10 C102 1.67(5)
O12 C103 1.09(3)
